data_4071890
loop_
_publ_author_name
'Liu, Dongmei'
'Wang, Yaorong'
'Chan, Hoi-Shan'
'Tang, Yong'
'Xie, Zuowei'

_publ_section_title
;
 Synthesis, Structure, and Reactivity of Group 4 Metallacarboranes Bearing
 the Ligand [Me2C(C9H6)(C2B9H10)]3&#x2212;
;
_journal_issue 20
_journal_name_full Organometallics
_journal_page_first 5295
_journal_paper_doi 10.1021/om800452f
_journal_volume 27
_journal_year 2008
_chemical_formula_sum 'C18 H35 B9 N2 Zr'
_chemical_formula_weight 467.99
_chemical_name_systematic
; 
 ? 
;
_space_group_IT_number 14
_symmetry_cell_setting monoclinic
_symmetry_space_group_name_Hall '-P 2ybc'
_symmetry_space_group_name_H-M 'P 1 21/c 1'
_atom_sites_solution_hydrogens geom
_atom_sites_solution_primary direct
_atom_sites_solution_secondary difmap
_audit_creation_method SHELXL-97
_cell_angle_alpha 90.00
_cell_angle_beta 111.59(3)
_cell_angle_gamma 90.00
_cell_formula_units_Z 4
_cell_length_a 14.140(3)
_cell_length_b 10.683(2)
_cell_length_c 16.648(3)
_cell_measurement_temperature 293(2)
_cell_volume 2338.4(9)
_computing_structure_refinement 'SHELXL-97 (Sheldrick, 1997)'
_computing_structure_solution 'SHELXS-97 (Sheldrick, 1990)'
_diffrn_ambient_temperature 293(2)
_diffrn_measured_fraction_theta_full 0.967
_diffrn_measured_fraction_theta_max 0.967
_diffrn_radiation_monochromator graphite
_diffrn_radiation_source 'fine-focus sealed tube'
_diffrn_radiation_type MoK\a
_diffrn_radiation_wavelength 0.71073
_diffrn_reflns_av_R_equivalents 0.0336
_diffrn_reflns_av_sigmaI/netI 0.0467
_diffrn_reflns_limit_h_max 17
_diffrn_reflns_limit_h_min 0
_diffrn_reflns_limit_k_max 12
_diffrn_reflns_limit_k_min -12
_diffrn_reflns_limit_l_max 18
_diffrn_reflns_limit_l_min -20
_diffrn_reflns_number 7396
_diffrn_reflns_theta_full 25.51
_diffrn_reflns_theta_max 25.51
_diffrn_reflns_theta_min 1.55
_exptl_absorpt_coefficient_mu 0.479
_exptl_absorpt_correction_T_max 1.0000
_exptl_absorpt_correction_T_min 0.8316
_exptl_absorpt_correction_type sadabs
_exptl_crystal_colour yellow
_exptl_crystal_density_diffrn 1.329
_exptl_crystal_density_method 'not measured'
_exptl_crystal_description block
_exptl_crystal_F_000 968
_exptl_crystal_size_max 0.40
_exptl_crystal_size_mid 0.30
_exptl_crystal_size_min 0.20
_refine_diff_density_max 0.387
_refine_diff_density_min -0.622
_refine_diff_density_rms 0.062
_refine_ls_extinction_method none
_refine_ls_goodness_of_fit_ref 1.032
_refine_ls_hydrogen_treatment riding
_refine_ls_matrix_type full
_refine_ls_number_parameters 271
_refine_ls_number_reflns 4214
_refine_ls_number_restraints 0
_refine_ls_restrained_S_all 1.032
_refine_ls_R_factor_all 0.0441
_refine_ls_R_factor_gt 0.0422
_refine_ls_shift/su_max 0.001
_refine_ls_shift/su_mean 0.000
_refine_ls_structure_factor_coef Fsqd
_refine_ls_weighting_details 'calc w=1/[\s^2^(Fo^2^)+(0.0703P)^2^+1.0300P] where P=(Fo^2^+2Fc^2^)/3'
_refine_ls_weighting_scheme calc
_refine_ls_wR_factor_gt 0.1176
_refine_ls_wR_factor_ref 0.1197
_reflns_number_gt 4057
_reflns_number_total 4214
_reflns_threshold_expression >2sigma(I)
_cod_data_source_file om800452f_si_001.cif
_cod_data_source_block 3
_cod_original_cell_volume 2338.4(8)
_cod_original_sg_symbol_H-M P2(1)/n
_cod_database_code 4071890

loop_
_symmetry_equiv_pos_as_xyz
'x, y, z'
'-x, y+1/2, -z+1/2'
'-x, -y, -z'
'x, -y-1/2, z-1/2'

loop_
_atom_site_label
_atom_site_type_symbol
_atom_site_fract_x
_atom_site_fract_y
_atom_site_fract_z
_atom_site_U_iso_or_equiv
_atom_site_adp_type
_atom_site_occupancy
_atom_site_symmetry_multiplicity
_atom_site_calc_flag
_atom_site_refinement_flags
Zr1 Zr 0.722558(17) 0.33715(2) 0.524517(15) 0.04417(13) Uani 1 1 d .
N1 N 0.65220(17) 0.2202(2) 0.58342(15) 0.0527(5) Uani 1 1 d .
N2 N 0.87733(17) 0.2167(2) 0.59038(16) 0.0592(6) Uani 1 1 d .
H2 H 0.8803 0.1702 0.5456 0.071 Uiso 1 1 calc R
C1 C 0.72982(19) 0.5719(2) 0.46544(18) 0.0507(6) Uani 1 1 d .
C2 C 0.6381(2) 0.5646(3) 0.49821(19) 0.0548(6) Uani 1 1 d .
H2A H 0.5623 0.5405 0.4511 0.066 Uiso 1 1 calc R
C11 C 0.7097(2) 0.5302(3) 0.37038(18) 0.0543(6) Uani 1 1 d .
C12 C 0.6144(3) 0.5901(3) 0.3023(2) 0.0728(9) Uani 1 1 d .
H12A H 0.6065 0.5598 0.2459 0.109 Uiso 1 1 calc R
H12B H 0.6219 0.6794 0.3039 0.109 Uiso 1 1 calc R
H12C H 0.5554 0.5681 0.3149 0.109 Uiso 1 1 calc R
C13 C 0.8000(2) 0.5635(3) 0.3438(2) 0.0651(8) Uani 1 1 d .
H13A H 0.8613 0.5284 0.3847 0.098 Uiso 1 1 calc R
H13B H 0.8066 0.6529 0.3426 0.098 Uiso 1 1 calc R
H13C H 0.7884 0.5301 0.2874 0.098 Uiso 1 1 calc R
C14 C 0.69362(19) 0.3896(3) 0.37289(16) 0.0492(6) Uani 1 1 d .
C15 C 0.7653(2) 0.2870(3) 0.38889(17) 0.0503(6) Uani 1 1 d .
C16 C 0.8674(2) 0.2752(3) 0.39356(19) 0.0593(7) Uani 1 1 d .
H16A H 0.9045 0.3460 0.3910 0.071 Uiso 1 1 calc R
C17 C 0.9109(3) 0.1586(3) 0.4018(3) 0.0724(9) Uani 1 1 d .
H17A H 0.9769 0.1511 0.4030 0.087 Uiso 1 1 calc R
C18 C 0.8571(3) 0.0488(3) 0.4086(3) 0.0799(10) Uani 1 1 d .
H18A H 0.8892 -0.0286 0.4153 0.096 Uiso 1 1 calc R
C19 C 0.7600(3) 0.0551(3) 0.4054(2) 0.0711(8) Uani 1 1 d .
H19A H 0.7258 -0.0172 0.4102 0.085 Uiso 1 1 calc R
C20 C 0.7113(2) 0.1737(3) 0.3946(2) 0.0569(7) Uani 1 1 d .
C21 C 0.6106(2) 0.2075(3) 0.38416(18) 0.0583(7) Uani 1 1 d .
H21A H 0.5557 0.1491 0.3806 0.070 Uiso 1 1 calc R
C22 C 0.6000(2) 0.3360(3) 0.37024(19) 0.0550(7) Uani 1 1 d .
H22A H 0.5346 0.3801 0.3496 0.066 Uiso 1 1 calc R
C23 C 0.5916(3) 0.1053(3) 0.5555(2) 0.0739(9) Uani 1 1 d .
H23A H 0.5707 0.0762 0.6009 0.111 Uiso 1 1 calc R
H23B H 0.6319 0.0421 0.5423 0.111 Uiso 1 1 calc R
H23C H 0.5326 0.1226 0.5049 0.111 Uiso 1 1 calc R
C24 C 0.6638(3) 0.2408(3) 0.6739(2) 0.0740(9) Uani 1 1 d .
H24A H 0.6263 0.1782 0.6909 0.111 Uiso 1 1 calc R
H24B H 0.6383 0.3223 0.6796 0.111 Uiso 1 1 calc R
H24C H 0.7344 0.2355 0.7101 0.111 Uiso 1 1 calc R
C25 C 0.8714(3) 0.1216(4) 0.6520(3) 0.0969(14) Uani 1 1 d .
H25A H 0.9349 0.0775 0.6750 0.145 Uiso 1 1 calc R
H25B H 0.8178 0.0636 0.6230 0.145 Uiso 1 1 calc R
H25C H 0.8576 0.1615 0.6982 0.145 Uiso 1 1 calc R
C26 C 0.9788(2) 0.2744(3) 0.6259(3) 0.0809(10) Uani 1 1 d .
H26A H 1.0293 0.2102 0.6485 0.121 Uiso 1 1 calc R
H26B H 0.9817 0.3311 0.6715 0.121 Uiso 1 1 calc R
H26C H 0.9918 0.3193 0.5811 0.121 Uiso 1 1 calc R
B3 B 0.6712(2) 0.5190(3) 0.6004(2) 0.0547(7) Uani 1 1 d .
H3 H 0.6191 0.4696 0.6250 0.066 Uiso 1 1 calc R
B4 B 0.8042(2) 0.4975(3) 0.6381(2) 0.0542(7) Uani 1 1 d .
H4 H 0.8466 0.4355 0.6921 0.065 Uiso 1 1 calc R
B5 B 0.8358(2) 0.5289(3) 0.5455(2) 0.0506(7) Uani 1 1 d .
H5 H 0.8988 0.4845 0.5323 0.061 Uiso 1 1 calc R
B6 B 0.6810(3) 0.7130(3) 0.4841(3) 0.0663(9) Uani 1 1 d .
H6 H 0.6401 0.7818 0.4343 0.080 Uiso 1 1 calc R
B7 B 0.6445(3) 0.6793(3) 0.5723(3) 0.0661(9) Uani 1 1 d .
H7 H 0.5790 0.7270 0.5792 0.079 Uiso 1 1 calc R
B8 B 0.7544(3) 0.6394(3) 0.6632(3) 0.0664(9) Uani 1 1 d .
H8 H 0.7618 0.6624 0.7297 0.080 Uiso 1 1 calc R
B9 B 0.8604(3) 0.6435(3) 0.6280(3) 0.0655(9) Uani 1 1 d .
H9 H 0.9378 0.6680 0.6717 0.079 Uiso 1 1 calc R
B10 B 0.8134(3) 0.6898(3) 0.5176(3) 0.0625(9) Uani 1 1 d .
H10 H 0.8599 0.7441 0.4896 0.075 Uiso 1 1 calc R
B11 B 0.7605(3) 0.7573(3) 0.5890(3) 0.0712(10) Uani 1 1 d .
H11 H 0.7726 0.8562 0.6084 0.085 Uiso 1 1 calc R

loop_
_atom_site_aniso_label
_atom_site_aniso_U_11
_atom_site_aniso_U_22
_atom_site_aniso_U_33
_atom_site_aniso_U_23
_atom_site_aniso_U_13
_atom_site_aniso_U_12
Zr1 0.04578(18) 0.04305(19) 0.0426(2) -0.00130(9) 0.01499(13) -0.00500(8)
N1 0.0557(12) 0.0498(13) 0.0525(13) 0.0026(10) 0.0196(10) -0.0052(10)
N2 0.0540(13) 0.0593(14) 0.0585(14) 0.0010(12) 0.0139(11) 0.0020(11)
C1 0.0481(13) 0.0454(13) 0.0591(16) 0.0031(12) 0.0203(11) -0.0031(10)
C2 0.0489(14) 0.0521(15) 0.0634(17) -0.0029(13) 0.0208(12) -0.0025(11)
C11 0.0568(15) 0.0554(16) 0.0502(15) 0.0074(12) 0.0191(12) 0.0001(12)
C12 0.074(2) 0.075(2) 0.0606(19) 0.0175(16) 0.0145(15) 0.0116(16)
C13 0.0754(19) 0.0624(18) 0.0662(19) 0.0090(15) 0.0362(15) -0.0085(14)
C14 0.0508(13) 0.0580(16) 0.0380(13) 0.0007(11) 0.0154(10) -0.0033(11)
C15 0.0560(14) 0.0513(15) 0.0435(14) -0.0029(11) 0.0182(11) -0.0034(11)
C16 0.0594(16) 0.0644(18) 0.0563(16) -0.0024(14) 0.0238(13) -0.0043(13)
C17 0.069(2) 0.078(2) 0.075(2) -0.0064(16) 0.0324(18) 0.0100(15)
C18 0.096(3) 0.0568(19) 0.093(3) -0.0082(18) 0.042(2) 0.0075(18)
C19 0.090(2) 0.0502(17) 0.074(2) -0.0122(15) 0.0308(17) -0.0097(15)
C20 0.0660(17) 0.0543(16) 0.0503(16) -0.0100(12) 0.0214(13) -0.0107(12)
C21 0.0589(15) 0.0630(17) 0.0511(16) -0.0082(13) 0.0182(12) -0.0168(13)
C22 0.0476(14) 0.0674(19) 0.0446(15) -0.0024(11) 0.0106(12) -0.0062(11)
C23 0.080(2) 0.0614(19) 0.077(2) 0.0079(16) 0.0261(17) -0.0203(16)
C24 0.104(3) 0.0669(19) 0.0569(18) 0.0092(15) 0.0359(17) -0.0053(18)
C25 0.074(2) 0.074(2) 0.128(4) 0.041(2) 0.020(2) 0.0038(19)
C26 0.0508(16) 0.074(2) 0.105(3) 0.016(2) 0.0138(17) 0.0018(15)
B3 0.0620(17) 0.0474(16) 0.0604(18) -0.0048(14) 0.0294(14) -0.0043(13)
B4 0.0582(17) 0.0528(17) 0.0492(16) -0.0069(13) 0.0170(13) -0.0067(13)
B5 0.0487(15) 0.0494(16) 0.0509(17) -0.0032(13) 0.0151(12) -0.0062(12)
B6 0.071(2) 0.0472(18) 0.086(3) 0.0066(17) 0.0352(19) 0.0047(15)
B7 0.076(2) 0.0521(18) 0.081(3) -0.0022(17) 0.041(2) 0.0049(15)
B8 0.081(2) 0.0556(18) 0.069(2) -0.0172(17) 0.0351(19) -0.0104(17)
B9 0.068(2) 0.0589(19) 0.068(2) -0.0183(17) 0.0234(18) -0.0182(16)
B10 0.0623(19) 0.0486(16) 0.079(2) -0.0017(17) 0.0286(18) -0.0122(15)
B11 0.086(2) 0.0474(18) 0.085(3) -0.0141(17) 0.038(2) -0.0100(17)

loop_
_atom_type_symbol
_atom_type_description
_atom_type_scat_dispersion_real
_atom_type_scat_dispersion_imag
_atom_type_scat_source
C C 0.0033 0.0016 'International Tables Vol C Tables 4.2.6.8 and 6.1.1.4'
H H 0.0000 0.0000 'International Tables Vol C Tables 4.2.6.8 and 6.1.1.4'
B B 0.0013 0.0007 'International Tables Vol C Tables 4.2.6.8 and 6.1.1.4'
N N 0.0061 0.0033 'International Tables Vol C Tables 4.2.6.8 and 6.1.1.4'
Zr Zr -2.9673 0.5597 'International Tables Vol C Tables 4.2.6.8 and 6.1.1.4'

loop_
_geom_angle_atom_site_label_1
_geom_angle_atom_site_label_2
_geom_angle_atom_site_label_3
_geom_angle
N1 Zr1 N2 88.66(9)
N1 Zr1 C14 134.28(9)
N2 Zr1 C14 111.42(9)
N1 Zr1 B4 103.03(10)
N2 Zr1 B4 86.15(10)
C14 Zr1 B4 118.38(10)
N1 Zr1 C22 102.21(9)
N2 Zr1 C22 128.85(9)
C14 Zr1 C22 33.29(9)
B4 Zr1 C22 136.85(10)
N1 Zr1 B5 144.51(10)
N2 Zr1 B5 86.98(9)
C14 Zr1 B5 79.45(10)
B4 Zr1 B5 41.54(11)
C22 Zr1 B5 107.86(10)
N1 Zr1 B3 87.19(10)
N2 Zr1 B3 123.47(10)
C14 Zr1 B3 111.19(10)
B4 Zr1 B3 40.80(10)
C22 Zr1 B3 107.04(10)
B5 Zr1 B3 66.44(10)
N1 Zr1 C15 126.65(9)
N2 Zr1 C15 79.84(9)
C14 Zr1 C15 33.12(9)
B4 Zr1 C15 127.51(10)
C22 Zr1 C15 53.49(9)
B5 Zr1 C15 87.10(10)
B3 Zr1 C15 141.52(10)
N1 Zr1 C2 111.41(9)
N2 Zr1 C2 146.23(8)
C14 Zr1 C2 74.35(9)
B4 Zr1 C2 63.54(10)
C22 Zr1 C2 74.85(9)
B5 Zr1 C2 60.73(9)
B3 Zr1 C2 36.95(10)
C15 Zr1 C2 106.15(9)
N1 Zr1 C21 82.38(9)
N2 Zr1 C21 105.41(10)
C14 Zr1 C21 53.29(9)
B4 Zr1 C21 167.49(11)
C22 Zr1 C21 30.89(9)
B5 Zr1 C21 132.60(10)
B3 Zr1 C21 129.67(10)
C15 Zr1 C21 52.18(9)
C2 Zr1 C21 104.03(10)
N1 Zr1 C1 145.57(9)
N2 Zr1 C1 120.44(8)
C14 Zr1 C1 55.46(9)
B4 Zr1 C1 64.61(10)
C22 Zr1 C1 74.80(9)
B5 Zr1 C1 36.72(9)
B3 Zr1 C1 62.15(9)
C15 Zr1 C1 79.84(9)
C2 Zr1 C1 34.22(8)
C21 Zr1 C1 104.56(9)
N1 Zr1 C20 95.25(9)
N2 Zr1 C20 78.42(9)
C14 Zr1 C20 52.95(9)
B4 Zr1 C20 155.77(10)
C22 Zr1 C20 51.12(10)
B5 Zr1 C20 118.21(10)
B3 Zr1 C20 158.07(10)
C15 Zr1 C20 31.46(9)
C2 Zr1 C20 123.92(9)
C21 Zr1 C20 30.30(9)
C1 Zr1 C20 107.61(9)
C24 N1 C23 106.4(2)
C24 N1 Zr1 120.40(19)
C23 N1 Zr1 133.1(2)
C25 N2 C26 107.9(3)
C25 N2 Zr1 114.1(2)
C26 N2 Zr1 123.0(2)
C11 C1 C2 117.8(2)
C11 C1 B5 120.4(2)
C2 C1 B5 108.8(2)
C11 C1 B10 123.5(2)
C2 C1 B10 111.0(2)
B5 C1 B10 63.28(19)
C11 C1 B6 119.5(2)
C2 C1 B6 63.23(19)
B5 C1 B6 113.4(2)
B10 C1 B6 61.3(2)
C11 C1 Zr1 94.95(16)
C2 C1 Zr1 71.59(14)
B5 C1 Zr1 66.21(13)
B10 C1 Zr1 127.10(19)
B6 C1 Zr1 131.98(19)
C1 C2 B3 114.1(2)
C1 C2 B7 112.3(2)
B3 C2 B7 63.5(2)
C1 C2 B6 62.58(19)
B3 C2 B6 115.0(2)
B7 C2 B6 61.2(2)
C1 C2 Zr1 74.19(14)
B3 C2 Zr1 67.99(14)
B7 C2 Zr1 129.0(2)
B6 C2 Zr1 133.81(18)
C14 C11 C13 112.6(2)
C14 C11 C12 109.3(2)
C13 C11 C12 106.6(3)
C14 C11 C1 103.1(2)
C13 C11 C1 111.3(2)
C12 C11 C1 114.1(3)
C22 C14 C15 106.3(2)
C22 C14 C11 122.8(3)
C15 C14 C11 130.5(2)
C22 C14 Zr1 75.15(16)
C15 C14 Zr1 78.41(15)
C11 C14 Zr1 106.36(17)
C16 C15 C20 118.1(3)
C16 C15 C14 134.7(3)
C20 C15 C14 107.0(2)
C16 C15 Zr1 121.78(19)
C20 C15 Zr1 79.54(17)
C14 C15 Zr1 68.48(14)
C17 C16 C15 119.6(3)
C16 C17 C18 121.5(3)
C19 C18 C17 121.2(3)
C18 C19 C20 119.0(3)
C21 C20 C19 131.4(3)
C21 C20 C15 108.0(3)
C19 C20 C15 120.6(3)
C21 C20 Zr1 72.45(17)
C19 C20 Zr1 125.7(2)
C15 C20 Zr1 69.01(15)
C22 C21 C20 108.3(3)
C22 C21 Zr1 68.13(16)
C20 C21 Zr1 77.25(17)
C21 C22 C14 110.4(3)
C21 C22 Zr1 80.98(17)
C14 C22 Zr1 71.57(15)
C2 B3 B4 105.3(2)
C2 B3 B7 59.7(2)
B4 B3 B7 108.3(2)
C2 B3 B8 105.3(2)
B4 B3 B8 60.1(2)
B7 B3 B8 59.6(2)
C2 B3 Zr1 75.06(15)
B4 B3 Zr1 67.59(14)
B7 B3 Zr1 132.2(2)
B8 B3 Zr1 125.8(2)
B3 B4 B9 107.8(2)
B3 B4 B8 60.8(2)
B9 B4 B8 60.5(2)
B3 B4 B5 103.9(2)
B9 B4 B5 59.60(19)
B8 B4 B5 106.8(2)
B3 B4 Zr1 71.62(14)
B9 B4 Zr1 128.7(2)
B8 B4 Zr1 130.4(2)
B5 B4 Zr1 70.61(14)
C1 B5 B9 107.0(2)
C1 B5 B10 60.14(18)
B9 B5 B10 60.1(2)
C1 B5 B4 107.8(2)
B9 B5 B4 60.14(19)
B10 B5 B4 109.3(2)
C1 B5 Zr1 77.07(14)
B9 B5 Zr1 126.5(2)
B10 B5 Zr1 134.43(19)
B4 B5 Zr1 67.85(14)
C1 B6 C2 54.19(16)
C1 B6 B11 105.1(3)
C2 B6 B11 103.8(3)
C1 B6 B10 59.17(18)
C2 B6 B10 102.2(2)
B11 B6 B10 60.5(2)
C1 B6 B7 103.3(2)
C2 B6 B7 58.63(19)
B11 B6 B7 60.3(2)
B10 B6 B7 108.1(3)
C2 B7 B6 60.1(2)
C2 B7 B11 104.5(3)
B6 B7 B11 59.8(2)
C2 B7 B3 56.78(18)
B6 B7 B3 108.5(3)
B11 B7 B3 108.5(3)
C2 B7 B8 103.9(2)
B6 B7 B8 109.1(3)
B11 B7 B8 60.6(2)
B3 B7 B8 60.7(2)
B7 B8 B4 107.5(3)
B7 B8 B11 59.5(2)
B4 B8 B11 108.2(3)
B7 B8 B3 59.7(2)
B4 B8 B3 59.07(18)
B11 B8 B3 106.8(3)
B7 B8 B9 106.8(3)
B4 B8 B9 59.8(2)
B11 B8 B9 60.0(2)
B3 B8 B9 105.9(2)
B5 B9 B10 60.0(2)
B5 B9 B4 60.26(18)
B10 B9 B4 109.3(2)
B5 B9 B11 106.4(3)
B10 B9 B11 59.5(2)
B4 B9 B11 107.9(3)
B5 B9 B8 106.6(2)
B10 B9 B8 107.7(3)
B4 B9 B8 59.68(19)
B11 B9 B8 59.7(2)
C1 B10 B6 59.52(19)
C1 B10 B11 104.7(2)
B6 B10 B11 59.6(2)
C1 B10 B9 104.0(2)
B6 B10 B9 108.3(3)
B11 B10 B9 60.6(2)
C1 B10 B5 56.58(17)
B6 B10 B5 106.5(2)
B11 B10 B5 107.2(3)
B9 B10 B5 59.88(19)
B6 B11 B7 59.9(2)
B6 B11 B10 59.9(2)
B7 B11 B10 107.3(3)
B6 B11 B8 108.7(3)
B7 B11 B8 59.9(2)
B10 B11 B8 108.5(3)
B6 B11 B9 107.9(3)
B7 B11 B9 107.4(3)
B10 B11 B9 59.8(2)
B8 B11 B9 60.3(2)

loop_
_geom_bond_atom_site_label_1
_geom_bond_atom_site_label_2
_geom_bond_distance
Zr1 N1 2.057(2)
Zr1 N2 2.425(2)
Zr1 C14 2.468(3)
Zr1 B4 2.498(3)
Zr1 C22 2.515(3)
Zr1 B5 2.544(3)
Zr1 B3 2.564(3)
Zr1 C15 2.599(3)
Zr1 C2 2.672(3)
Zr1 C21 2.676(3)
Zr1 C1 2.709(3)
Zr1 C20 2.738(3)
N1 C24 1.470(4)
N1 C23 1.471(4)
N2 C25 1.468(5)
N2 C26 1.471(4)
C1 C11 1.566(4)
C1 C2 1.584(4)
C1 B5 1.662(4)
C1 B10 1.727(4)
C1 B6 1.733(4)
C2 B3 1.662(5)
C2 B7 1.716(5)
C2 B6 1.743(4)
C11 C14 1.522(4)
C11 C13 1.539(4)
C11 C12 1.545(4)
C14 C22 1.428(4)
C14 C15 1.450(4)
C15 C16 1.422(4)
C15 C20 1.453(4)
C16 C17 1.374(4)
C17 C18 1.424(5)
C18 C19 1.356(5)
C19 C20 1.422(4)
C20 C21 1.416(4)
C21 C22 1.391(4)
B3 B4 1.765(5)
B3 B7 1.778(5)
B3 B8 1.797(5)
B4 B9 1.786(5)
B4 B8 1.784(5)
B4 B5 1.788(5)
B5 B9 1.776(5)
B5 B10 1.779(5)
B6 B11 1.759(6)
B6 B10 1.764(5)
B6 B7 1.762(6)
B7 B11 1.768(6)
B7 B8 1.777(6)
B8 B11 1.788(6)
B8 B9 1.799(6)
B9 B10 1.780(6)
B9 B11 1.794(6)
B10 B11 1.775(6)
